data_7107671
loop_
_publ_author_name
'P. Ricardo Girling'
'Andrei Batsanov'
'Hong Shen'
'Andrew Whiting'

_publ_section_title
;
 A multicomponent formal [1+2+2+1]-cycloaddition for the Synthesis of
 dihydropyridines
;
_journal_name_full Chem.Commun.
_journal_page_first 4893
_journal_page_last 4895
_journal_paper_doi 10.1039/c2cc31495a
_journal_volume 48
_journal_year 2012
_chemical_formula_moiety 'C21 H18 N2 O4'
_chemical_formula_sum 'C21 H18 N2 O4'
_chemical_formula_weight 362.37
_chemical_melting_point 490.7(5)
_chemical_name_systematic
;
1,1'-(4-(4-Nitrophenyl)-1-phenyl-1,4-dihydropyridine-3,5-diyl)diethanone
;
_space_group_crystal_system triclinic
_space_group_IT_number 2
_space_group_name_Hall '-P 1'
_space_group_name_H-M_alt 'P -1'
_symmetry_space_group_name_Hall '-P 1'
_symmetry_space_group_name_H-M 'P -1'
_atom_sites_solution_hydrogens geom
_atom_sites_solution_primary direct
_atom_sites_solution_secondary difmap
_audit_creation_date 2012-02-06
_audit_creation_method
;
Olex2 1.1-beta (compiled 2011.11.01 svn.r2039, GUI svn.r3906)
;
_cell_angle_alpha 100.666(5)
_cell_angle_beta 110.831(6)
_cell_angle_gamma 97.843(5)
_cell_formula_units_Z 2
_cell_length_a 8.7082(6)
_cell_length_b 10.1835(5)
_cell_length_c 11.0221(8)
_cell_measurement_reflns_used 4458
_cell_measurement_temperature 120
_cell_measurement_theta_max 29.97
_cell_measurement_theta_min 2.56
_cell_volume 875.72(11)
_computing_cell_refinement 'CrysAlisPro, Agilent Technologies, V1.171.35.10 (2011)'
_computing_data_collection 'CrysAlisPro, Agilent Technologies, V1.171.35.10 (2011)'
_computing_data_reduction 'CrysAlisPro, Agilent Technologies, V1.171.35.10 (2011)'
_computing_molecular_graphics
;
O. V. Dolomanov, L. J. Bourhis, R. J. Gildea, J. A. K. Howard and H. Puschmann,
OLEX2: a complete structure solution, refinement and analysis program.
J. Appl. Cryst. (2009). 42, 339-341.
;
_computing_publication_material
;
O. V. Dolomanov, L. J. Bourhis, R. J. Gildea, J. A. K. Howard and H. Puschmann,
OLEX2: a complete structure solution, refinement and analysis program.
J. Appl. Cryst. (2009). 42, 339-341.
;
_computing_structure_refinement
;
XL, G.M. Sheldrick, Acta Cryst.
(2008). A64, 112-122
;
_computing_structure_solution 'SHELXS-97 (Sheldrick, 1990)'
_diffrn_ambient_temperature 120
_diffrn_detector_area_resol_mean 16.15
_diffrn_detector_type 'Sapphire3 CCD area detector'
_diffrn_measured_fraction_theta_full 0.998
_diffrn_measured_fraction_theta_max 0.895
_diffrn_measurement_device_type 'Agilent Technologies, Gemini S Ultra kappa-diffractometer'
_diffrn_measurement_method '\w scans'
_diffrn_orient_matrix_UB_11 0.0053208000
_diffrn_orient_matrix_UB_12 0.0652486000
_diffrn_orient_matrix_UB_13 0.0394804000
_diffrn_orient_matrix_UB_21 -0.0002099000
_diffrn_orient_matrix_UB_22 -0.0296766000
_diffrn_orient_matrix_UB_23 0.0533112000
_diffrn_orient_matrix_UB_31 0.0891789000
_diffrn_orient_matrix_UB_32 0.0121364000
_diffrn_orient_matrix_UB_33 0.0256847000
_diffrn_radiation_monochromator graphite
_diffrn_radiation_type 'MO K\a'
_diffrn_radiation_wavelength 0.71073
_diffrn_reflns_av_R_equivalents 0.0331
_diffrn_reflns_av_unetI/netI 0.0324
_diffrn_reflns_limit_h_max 11
_diffrn_reflns_limit_h_min -12
_diffrn_reflns_limit_k_max 13
_diffrn_reflns_limit_k_min -14
_diffrn_reflns_limit_l_max 15
_diffrn_reflns_limit_l_min -15
_diffrn_reflns_number 13179
_diffrn_reflns_theta_full 27.50
_diffrn_reflns_theta_max 30.04
_diffrn_reflns_theta_min 2.57
_diffrn_source 'fine-focus sealed tube'
_diffrn_source_current n/a
_diffrn_source_voltage n/a
_diffrn_standards_number 0
_exptl_absorpt_coefficient_mu 0.096
_exptl_absorpt_correction_T_max 1.0000
_exptl_absorpt_correction_T_min 0.8916
_exptl_absorpt_correction_type multi-scan
_exptl_absorpt_process_details
;
CrysAlisPro, Agilent Technologies, V1.171.35.10 (2011)
Empirical absorption correction using spherical harmonics,
implemented in SCALE3 ABSPACK scaling algorithm.
;
_exptl_crystal_colour yellow
_exptl_crystal_density_diffrn 1.374
_exptl_crystal_density_method 'not measured'
_exptl_crystal_description block
_exptl_crystal_F_000 380
_exptl_crystal_size_max 0.61
_exptl_crystal_size_mid 0.39
_exptl_crystal_size_min 0.28
_refine_diff_density_max 0.369
_refine_diff_density_min -0.282
_refine_diff_density_rms 0.052
_refine_ls_extinction_method none
_refine_ls_goodness_of_fit_ref 1.042
_refine_ls_hydrogen_treatment constr
_refine_ls_matrix_type full
_refine_ls_number_parameters 248
_refine_ls_number_reflns 4593
_refine_ls_number_restraints 0
_refine_ls_restrained_S_all 1.042
_refine_ls_R_factor_all 0.0519
_refine_ls_R_factor_gt 0.0433
_refine_ls_shift/su_max 0.000
_refine_ls_shift/su_mean 0.000
_refine_ls_structure_factor_coef Fsqd
_refine_ls_weighting_details 'calc w=1/[\s^2^(Fo^2^)+(0.0549P)^2^+0.2793P] where P=(Fo^2^+2Fc^2^)/3'
_refine_ls_weighting_scheme calc
_refine_ls_wR_factor_gt 0.1091
_refine_ls_wR_factor_ref 0.1175
_reflns_number_gt 3871
_reflns_number_total 4593
_reflns_threshold_expression I>2\s(I)
_cod_data_source_file c2cc31495a.txt
_cod_data_source_block 4f
_cod_original_cell_volume 875.72(9)
_cod_database_code 7107671

loop_
_space_group_symop_id
_space_group_symop_operation_xyz
1 'x, y, z'
2 '-x, -y, -z'

loop_
_atom_site_label
_atom_site_type_symbol
_atom_site_fract_x
_atom_site_fract_y
_atom_site_fract_z
_atom_site_U_iso_or_equiv
_atom_site_adp_type
_atom_site_occupancy
_atom_site_symmetry_multiplicity
_atom_site_calc_flag
_atom_site_refinement_flags
O1 O -0.21993(10) 0.62625(9) 0.05998(9) 0.02266(19) Uani 1 1 d .
O2 O 0.28329(11) 0.89269(9) 0.01918(9) 0.02170(19) Uani 1 1 d .
O3 O 0.02725(13) 1.29830(10) 0.42371(11) 0.0373(3) Uani 1 1 d .
O4 O 0.16388(13) 1.22826(10) 0.59682(10) 0.0326(2) Uani 1 1 d .
N1 N 0.32403(12) 0.53927(10) 0.24433(10) 0.0167(2) Uani 1 1 d .
N2 N 0.09641(13) 1.21330(10) 0.47522(11) 0.0233(2) Uani 1 1 d .
C2 C 0.15395(14) 0.51809(11) 0.21897(11) 0.0162(2) Uani 1 1 d .
H2 H 0.1048 0.4424 0.2422 0.019 Uiso 1 1 calc R
C3 C 0.05442(14) 0.59894(11) 0.16321(11) 0.0157(2) Uani 1 1 d .
C4 C 0.12363(13) 0.72634(11) 0.12949(11) 0.0150(2) Uani 1 1 d .
H4 H 0.0538 0.7226 0.0341 0.018 Uiso 1 1 calc R
C5 C 0.30416(14) 0.72960(11) 0.14353(11) 0.0157(2) Uani 1 1 d .
C6 C 0.39249(14) 0.64217(11) 0.20010(11) 0.0164(2) Uani 1 1 d .
H6 H 0.5067 0.6517 0.2100 0.020 Uiso 1 1 calc R
C7 C -0.12855(14) 0.56451(11) 0.12937(11) 0.0171(2) Uani 1 1 d .
C8 C -0.19979(15) 0.45489(13) 0.18170(12) 0.0218(2) Uani 1 1 d .
H8A H -0.1561 0.4840 0.2798 0.032(2) Uiso 1 1 d R
H8B H -0.1667 0.3696 0.1544 0.032(2) Uiso 1 1 d R
H8C H -0.3229 0.4396 0.1449 0.032(2) Uiso 1 1 d R
C9 C 0.37580(14) 0.82886(11) 0.08573(11) 0.0167(2) Uani 1 1 d .
C10 C 0.55939(15) 0.85129(13) 0.10756(14) 0.0242(3) Uani 1 1 d .
H10A H 0.5800 0.7692 0.0590 0.048(3) Uiso 1 1 d R
H10B H 0.6284 0.8695 0.2036 0.048(3) Uiso 1 1 d R
H10C H 0.5891 0.9297 0.0742 0.048(3) Uiso 1 1 d R
C11 C 0.41590(14) 0.43794(12) 0.28544(11) 0.0168(2) Uani 1 1 d .
C12 C 0.34430(16) 0.29996(13) 0.22275(12) 0.0242(3) Uani 1 1 d .
H12 H 0.2336 0.2726 0.1550 0.029 Uiso 1 1 calc R
C13 C 0.43636(19) 0.20259(14) 0.26025(14) 0.0305(3) Uani 1 1 d .
H13 H 0.3877 0.1080 0.2191 0.037 Uiso 1 1 calc R
C14 C 0.59882(18) 0.24290(14) 0.35739(13) 0.0276(3) Uani 1 1 d .
H14 H 0.6628 0.1762 0.3803 0.033 Uiso 1 1 calc R
C15 C 0.66835(16) 0.38042(14) 0.42139(12) 0.0233(3) Uani 1 1 d .
H15 H 0.7790 0.4075 0.4892 0.028 Uiso 1 1 calc R
C16 C 0.57655(14) 0.47849(13) 0.38651(12) 0.0194(2) Uani 1 1 d .
H16 H 0.6231 0.5726 0.4313 0.023 Uiso 1 1 calc R
C17 C 0.11351(14) 0.85577(11) 0.21921(11) 0.0162(2) Uani 1 1 d .
C18 C 0.21641(16) 0.89260(13) 0.35567(12) 0.0224(3) Uani 1 1 d .
H18 H 0.2916 0.8370 0.3910 0.027 Uiso 1 1 calc R
C19 C 0.21054(16) 1.00922(13) 0.44060(12) 0.0229(3) Uani 1 1 d .
H19 H 0.2800 1.0338 0.5336 0.027 Uiso 1 1 calc R
C20 C 0.10079(14) 1.08858(11) 0.38586(12) 0.0191(2) Uani 1 1 d .
C21 C -0.00213(14) 1.05635(12) 0.25099(12) 0.0208(2) Uani 1 1 d .
H21 H -0.0754 1.1134 0.2159 0.025 Uiso 1 1 calc R
C22 C 0.00442(14) 0.93824(12) 0.16814(12) 0.0188(2) Uani 1 1 d .
H22 H -0.0665 0.9135 0.0754 0.023 Uiso 1 1 calc R

loop_
_atom_site_aniso_label
_atom_site_aniso_U_11
_atom_site_aniso_U_22
_atom_site_aniso_U_33
_atom_site_aniso_U_23
_atom_site_aniso_U_13
_atom_site_aniso_U_12
O1 0.0187(4) 0.0214(4) 0.0282(4) 0.0077(3) 0.0080(3) 0.0066(3)
O2 0.0229(4) 0.0189(4) 0.0273(4) 0.0129(3) 0.0101(3) 0.0072(3)
O3 0.0353(5) 0.0223(5) 0.0442(6) 0.0001(4) 0.0042(5) 0.0163(4)
O4 0.0431(6) 0.0236(5) 0.0282(5) -0.0006(4) 0.0143(4) 0.0066(4)
N1 0.0177(5) 0.0143(4) 0.0212(5) 0.0085(4) 0.0084(4) 0.0058(4)
N2 0.0199(5) 0.0150(5) 0.0321(6) 0.0011(4) 0.0094(4) 0.0033(4)
C2 0.0184(5) 0.0133(5) 0.0182(5) 0.0050(4) 0.0084(4) 0.0028(4)
C3 0.0174(5) 0.0136(5) 0.0170(5) 0.0040(4) 0.0079(4) 0.0028(4)
C4 0.0158(5) 0.0130(5) 0.0173(5) 0.0058(4) 0.0063(4) 0.0044(4)
C5 0.0176(5) 0.0128(5) 0.0176(5) 0.0044(4) 0.0078(4) 0.0034(4)
C6 0.0173(5) 0.0139(5) 0.0192(5) 0.0052(4) 0.0080(4) 0.0035(4)
C7 0.0191(5) 0.0142(5) 0.0181(5) 0.0015(4) 0.0084(4) 0.0038(4)
C8 0.0208(6) 0.0213(6) 0.0254(6) 0.0063(5) 0.0123(5) 0.0020(4)
C9 0.0199(5) 0.0125(5) 0.0190(5) 0.0042(4) 0.0089(4) 0.0037(4)
C10 0.0212(6) 0.0223(6) 0.0359(7) 0.0159(5) 0.0141(5) 0.0066(5)
C11 0.0207(5) 0.0174(5) 0.0182(5) 0.0097(4) 0.0104(4) 0.0084(4)
C12 0.0277(6) 0.0181(6) 0.0237(6) 0.0061(5) 0.0055(5) 0.0061(5)
C13 0.0437(8) 0.0167(6) 0.0313(7) 0.0085(5) 0.0117(6) 0.0122(5)
C14 0.0371(7) 0.0288(7) 0.0288(6) 0.0172(5) 0.0167(6) 0.0211(6)
C15 0.0219(6) 0.0325(7) 0.0225(6) 0.0142(5) 0.0107(5) 0.0125(5)
C16 0.0197(5) 0.0209(6) 0.0219(5) 0.0090(4) 0.0110(4) 0.0061(4)
C17 0.0165(5) 0.0132(5) 0.0212(5) 0.0066(4) 0.0089(4) 0.0035(4)
C18 0.0281(6) 0.0194(6) 0.0216(6) 0.0083(5) 0.0078(5) 0.0124(5)
C19 0.0283(6) 0.0200(6) 0.0194(5) 0.0051(5) 0.0069(5) 0.0092(5)
C20 0.0189(5) 0.0127(5) 0.0264(6) 0.0033(4) 0.0106(4) 0.0039(4)
C21 0.0173(5) 0.0154(5) 0.0286(6) 0.0062(5) 0.0062(5) 0.0064(4)
C22 0.0163(5) 0.0159(5) 0.0219(5) 0.0050(4) 0.0044(4) 0.0045(4)

loop_
_atom_type_symbol
_atom_type_description
_atom_type_scat_dispersion_real
_atom_type_scat_dispersion_imag
_atom_type_scat_source
C C 0.0033 0.0016 'International Tables Vol C Tables 4.2.6.8 and 6.1.1.4'
H H 0.0000 0.0000 'International Tables Vol C Tables 4.2.6.8 and 6.1.1.4'
N N 0.0061 0.0033 'International Tables Vol C Tables 4.2.6.8 and 6.1.1.4'
O O 0.0106 0.0060 'International Tables Vol C Tables 4.2.6.8 and 6.1.1.4'

loop_
_exptl_crystal_face_index_h
_exptl_crystal_face_index_k
_exptl_crystal_face_index_l
_exptl_crystal_face_perp_dist
-1 0 1 0.1437
1 0 -1 0.1437
0 1 0 0.1405
0 -1 0 0.1405
0 0 1 0.1965
0 0 -1 0.1831
0 -1 1 0.1380
0 1 -1 0.1380

loop_
_geom_angle_atom_site_label_1
_geom_angle_atom_site_label_2
_geom_angle_atom_site_label_3
_geom_angle
C2 N1 C6 118.23(9)
C2 N1 C11 120.02(9)
C6 N1 C11 120.09(9)
O3 N2 C20 118.05(11)
O4 N2 O3 123.48(11)
O4 N2 C20 118.46(10)
N1 C2 H2 118.3
C3 C2 N1 123.49(10)
C3 C2 H2 118.3
C2 C3 C4 121.94(10)
C2 C3 C7 120.68(10)
C7 C3 C4 117.37(9)
C3 C4 H4 108.4
C3 C4 C17 110.85(9)
C5 C4 C3 110.06(9)
C5 C4 H4 108.4
C5 C4 C17 110.59(9)
C17 C4 H4 108.4
C6 C5 C4 122.24(10)
C6 C5 C9 121.32(10)
C9 C5 C4 116.37(9)
N1 C6 H6 118.5
C5 C6 N1 122.91(10)
C5 C6 H6 118.5
O1 C7 C3 119.42(10)
O1 C7 C8 120.99(10)
C3 C7 C8 119.59(10)
C7 C8 H8A 109.5
C7 C8 H8B 109.5
C7 C8 H8C 109.5
H8A C8 H8B 109.5
H8A C8 H8C 109.5
H8B C8 H8C 109.5
O2 C9 C5 118.83(10)
O2 C9 C10 120.68(10)
C5 C9 C10 120.50(10)
C9 C10 H10A 109.5
C9 C10 H10B 109.5
C9 C10 H10C 109.5
H10A C10 H10B 109.5
H10A C10 H10C 109.5
H10B C10 H10C 109.5
C12 C11 N1 119.68(10)
C16 C11 N1 119.68(10)
C16 C11 C12 120.64(11)
C11 C12 H12 120.3
C13 C12 C11 119.32(11)
C13 C12 H12 120.3
C12 C13 H13 119.9
C14 C13 C12 120.21(12)
C14 C13 H13 119.9
C13 C14 H14 119.9
C13 C14 C15 120.18(12)
C15 C14 H14 119.9
C14 C15 H15 119.9
C14 C15 C16 120.13(11)
C16 C15 H15 119.9
C11 C16 H16 120.3
C15 C16 C11 119.45(11)
C15 C16 H16 120.3
C18 C17 C4 119.28(10)
C22 C17 C4 121.62(10)
C22 C17 C18 119.10(10)
C17 C18 H18 119.5
C19 C18 C17 121.02(11)
C19 C18 H18 119.5
C18 C19 H19 121.0
C20 C19 C18 118.09(11)
C20 C19 H19 121.0
C19 C20 N2 118.17(11)
C19 C20 C21 122.68(11)
C21 C20 N2 119.14(10)
C20 C21 H21 120.9
C20 C21 C22 118.23(10)
C22 C21 H21 120.9
C17 C22 H22 119.6
C21 C22 C17 120.88(11)
C21 C22 H22 119.6

loop_
_geom_bond_atom_site_label_1
_geom_bond_atom_site_label_2
_geom_bond_distance
O1 C7 1.2229(14)
O2 C9 1.2283(14)
O3 N2 1.2310(14)
O4 N2 1.2266(14)
N1 C2 1.3836(14)
N1 C6 1.3844(14)
N1 C11 1.4320(14)
N2 C20 1.4703(15)
C2 H2 0.9500
C2 C3 1.3453(15)
C3 C4 1.5196(15)
C3 C7 1.4755(15)
C4 H4 1.0000
C4 C5 1.5190(15)
C4 C17 1.5278(15)
C5 C6 1.3508(15)
C5 C9 1.4717(15)
C6 H6 0.9500
C7 C8 1.5058(16)
C8 H8A 0.9800
C8 H8B 0.9801
C8 H8C 0.9800
C9 C10 1.5074(16)
C10 H10A 0.9801
C10 H10B 0.9799
C10 H10C 0.9801
C11 C12 1.3912(17)
C11 C16 1.3901(16)
C12 H12 0.9500
C12 C13 1.3892(17)
C13 H13 0.9500
C13 C14 1.385(2)
C14 H14 0.9500
C14 C15 1.387(2)
C15 H15 0.9500
C15 C16 1.3876(16)
C16 H16 0.9500
C17 C18 1.3952(16)
C17 C22 1.3918(15)
C18 H18 0.9500
C18 C19 1.3886(17)
C19 H19 0.9500
C19 C20 1.3827(16)
C20 C21 1.3829(17)
C21 H21 0.9500
C21 C22 1.3903(16)
C22 H22 0.9500
